data_4334317
loop_
_publ_author_name
'Minhak Oh'
'Lalit Rajput'
'Dongwook Kim'
'Dohyun Moon'
'Myoung Soo Lah'

_publ_section_title
;
 Crystal-to-Crystal Transformations of a Series of Isostructural
 Metal-Organic Frameworks with Different Sizes of Ligated Solvent
 Molecules
;
_journal_name_full 'Inorganic Chemistry'
_journal_page_first 3891
_journal_page_last 3899
_journal_paper_doi 10.1021/ic302641v
_journal_volume 52
_journal_year 2013
_chemical_formula_sum 'C18 H24 N4 O12 Zn2'
_chemical_formula_weight 619.15
_chemical_name_systematic
; 
 ? 
;
_space_group_IT_number 198
_symmetry_cell_setting cubic
_symmetry_space_group_name_Hall 'P 2ac 2ab 3'
_symmetry_space_group_name_H-M 'P 21 3'
_atom_sites_solution_hydrogens geom
_atom_sites_solution_primary direct
_atom_sites_solution_secondary difmap
_audit_creation_method SHELXL-97
_cell_angle_alpha 90.00
_cell_angle_beta 90.00
_cell_angle_gamma 90.00
_cell_formula_units_Z 4
_cell_length_a 14.1069(16)
_cell_length_b 14.1069(16)
_cell_length_c 14.1069(16)
_cell_measurement_reflns_used 15080
_cell_measurement_temperature 173(2)
_cell_measurement_theta_max 27.41
_cell_measurement_theta_min 3.23
_cell_volume 2807.3(6)
_computing_cell_refinement 'Rigaku Rapid Auto'
_computing_data_collection 'Rigaku Rapid Auto'
_computing_data_reduction 'Rigaku Rapid Auto'
_computing_molecular_graphics 'Diamond 3.2g,ORTEP3'
_computing_publication_material WinGX
_computing_structure_refinement 'Bruker SHELXTL'
_computing_structure_solution 'Bruker SHELXTL'
_diffrn_ambient_temperature 173(2)
_diffrn_measured_fraction_theta_full 0.998
_diffrn_measured_fraction_theta_max 0.998
_diffrn_measurement_device_type 'imaging plate'
_diffrn_measurement_method 'omega scans'
_diffrn_radiation_monochromator graphite
_diffrn_radiation_source 'fine-focus sealed tube'
_diffrn_radiation_type MoK\a
_diffrn_radiation_wavelength 0.71073
_diffrn_reflns_av_R_equivalents 0.0589
_diffrn_reflns_av_sigmaI/netI 0.0232
_diffrn_reflns_limit_h_max 18
_diffrn_reflns_limit_h_min -18
_diffrn_reflns_limit_k_max 18
_diffrn_reflns_limit_k_min -18
_diffrn_reflns_limit_l_max 18
_diffrn_reflns_limit_l_min -18
_diffrn_reflns_number 27655
_diffrn_reflns_theta_full 27.41
_diffrn_reflns_theta_max 27.41
_diffrn_reflns_theta_min 3.23
_exptl_absorpt_coefficient_mu 1.768
_exptl_absorpt_correction_T_max 0.7651
_exptl_absorpt_correction_T_min 0.6865
_exptl_absorpt_correction_type multi-scan
_exptl_absorpt_process_details 'Rigaku Rapid Auto'
_exptl_crystal_colour colorless
_exptl_crystal_density_diffrn 1.465
_exptl_crystal_description block
_exptl_crystal_F_000 1264
_exptl_crystal_size_max 0.23
_exptl_crystal_size_mid 0.23
_exptl_crystal_size_min 0.16
_refine_diff_density_max 0.478
_refine_diff_density_min -0.430
_refine_diff_density_rms 0.131
_refine_ls_abs_structure_details 'Flack H D (1983), Acta Cryst. A39, 876-881'
_refine_ls_abs_structure_Flack -0.04(4)
_refine_ls_extinction_coef 0.036(6)
_refine_ls_extinction_expression Fc^*^=kFc[1+0.001xFc^2^\l^3^/sin(2\q)]^-1/4^
_refine_ls_extinction_method SHELXL
_refine_ls_goodness_of_fit_ref 1.061
_refine_ls_hydrogen_treatment constr
_refine_ls_matrix_type full
_refine_ls_number_parameters 180
_refine_ls_number_reflns 2149
_refine_ls_number_restraints 45
_refine_ls_restrained_S_all 1.080
_refine_ls_R_factor_all 0.0850
_refine_ls_R_factor_gt 0.0691
_refine_ls_shift/su_max 0.002
_refine_ls_shift/su_mean 0.000
_refine_ls_structure_factor_coef Fsqd
_refine_ls_weighting_details 'calc w=1/[\s^2^(Fo^2^)+(0.1469P)^2^+0.3741P] where P=(Fo^2^+2Fc^2^)/3'
_refine_ls_weighting_scheme calc
_refine_ls_wR_factor_gt 0.1898
_refine_ls_wR_factor_ref 0.2134
_reflns_number_gt 1638
_reflns_number_total 2149
_reflns_threshold_expression >2sigma(I)
_cod_data_source_file ic302641v_si_002.cif
_cod_data_source_block l13_008cu
_cod_original_sg_symbol_H-M 'P 1 21 13'
_cod_database_code 4334317

loop_
_symmetry_equiv_pos_as_xyz
'x, y, z'
'-x+1/2, -y, z+1/2'
'-x, y+1/2, -z+1/2'
'x+1/2, -y+1/2, -z'
'z, x, y'
'z+1/2, -x+1/2, -y'
'-z+1/2, -x, y+1/2'
'-z, x+1/2, -y+1/2'
'y, z, x'
'-y, z+1/2, -x+1/2'
'y+1/2, -z+1/2, -x'
'-y+1/2, -z, x+1/2'

loop_
_atom_site_label
_atom_site_type_symbol
_atom_site_fract_x
_atom_site_fract_y
_atom_site_fract_z
_atom_site_U_iso_or_equiv
_atom_site_adp_type
_atom_site_occupancy
_atom_site_symmetry_multiplicity
_atom_site_calc_flag
_atom_site_refinement_flags
_atom_site_disorder_assembly
_atom_site_disorder_group
Zn1 Zn 0.02008(4) 0.02008(4) 0.02008(4) 0.0691(5) Uani 1 3 d S . .
Zn2 Zn 0.16822(5) 0.16822(5) 0.16822(5) 0.0941(6) Uani 1 3 d S . .
O1 O 0.0549(3) -0.0634(4) 0.1247(3) 0.0808(11) Uani 1 1 d . A .
O2 O 0.1825(3) 0.0224(4) 0.1573(3) 0.0850(13) Uani 1 1 d . A .
C1 C 0.1487(4) -0.1103(4) 0.2546(4) 0.0678(13) Uani 1 1 d . A .
C2 C 0.0916(4) -0.1868(5) 0.2734(4) 0.0703(13) Uani 1 1 d . . .
H2 H 0.0391 -0.2001 0.2333 0.084 Uiso 1 1 calc R . .
C3 C 0.1281(4) -0.0450(4) 0.1729(5) 0.0713(14) Uani 1 1 d . . .
O11S O 0.1764(16) 0.1385(13) 0.3221(9) 0.084(7) Uani 0.31(2) 1 d PD A 1
N11S N 0.1172(19) 0.1617(14) 0.4670(14) 0.115(11) Uani 0.31(2) 1 d PD A 1
C11S C 0.1265(15) 0.1768(15) 0.3672(15) 0.090(9) Uani 0.31(2) 1 d PD A 1
H11S H 0.0868 0.2230 0.3384 0.108 Uiso 0.31(2) 1 calc PR A 1
C21S C 0.175(4) 0.090(3) 0.5106(16) 0.16(2) Uani 0.31(2) 1 d PD A 1
H21A H 0.1881 0.0395 0.4647 0.235 Uiso 0.31(2) 1 calc PR A 1
H21B H 0.1423 0.0637 0.5656 0.235 Uiso 0.31(2) 1 calc PR A 1
H21C H 0.2354 0.1184 0.5310 0.235 Uiso 0.31(2) 1 calc PR A 1
C31S C 0.048(2) 0.207(2) 0.525(2) 0.122(11) Uani 0.31(2) 1 d PD A 1
H31A H 0.0608 0.2755 0.5269 0.183 Uiso 0.31(2) 1 calc PR A 1
H31B H 0.0512 0.1813 0.5893 0.183 Uiso 0.31(2) 1 calc PR A 1
H31C H -0.0152 0.1962 0.4985 0.183 Uiso 0.31(2) 1 calc PR A 1
O12S O 0.1935(15) 0.1808(17) 0.2990(11) 0.162(7) Uani 0.69(2) 1 d PD A 2
N12S N 0.188(2) 0.1546(13) 0.4648(10) 0.182(12) Uani 0.69(2) 1 d PD A 2
C12S C 0.181(2) 0.163(2) 0.3681(12) 0.194(16) Uani 0.69(2) 1 d PD A 2
H12S H 0.1238 0.1285 0.3593 0.233 Uiso 0.69(2) 1 calc PR A 2
C22S C 0.137(3) 0.076(2) 0.505(3) 0.23(2) Uani 0.69(2) 1 d PD A 2
H22A H 0.0821 0.0998 0.5399 0.350 Uiso 0.69(2) 1 calc PR A 2
H22B H 0.1788 0.0410 0.5479 0.350 Uiso 0.69(2) 1 calc PR A 2
H22C H 0.1158 0.0341 0.4537 0.350 Uiso 0.69(2) 1 calc PR A 2
C32S C 0.259(4) 0.200(3) 0.520(3) 0.38(5) Uani 0.69(2) 1 d PD A 2
H32A H 0.2322 0.2568 0.5499 0.575 Uiso 0.69(2) 1 calc PR A 2
H32B H 0.3121 0.2182 0.4794 0.575 Uiso 0.69(2) 1 calc PR A 2
H32C H 0.2813 0.1565 0.5694 0.575 Uiso 0.69(2) 1 calc PR A 2
O1N O -0.076(2) -0.049(2) -0.0579(15) 0.123(13) Uani 0.33 1 d PD B -1
O2N O -0.120(3) -0.077(3) -0.202(3) 0.26(2) Uani 0.33 1 d PDU B -1
O3N O -0.069(4) 0.060(3) -0.159(4) 0.35(4) Uani 0.33 1 d PDU B -1
N1N N -0.0900(19) -0.029(3) -0.1387(16) 0.22(3) Uani 0.33 1 d PDU B -1

loop_
_atom_site_aniso_label
_atom_site_aniso_U_11
_atom_site_aniso_U_22
_atom_site_aniso_U_33
_atom_site_aniso_U_23
_atom_site_aniso_U_13
_atom_site_aniso_U_12
Zn1 0.0691(5) 0.0691(5) 0.0691(5) -0.0037(3) -0.0037(3) -0.0037(3)
Zn2 0.0941(6) 0.0941(6) 0.0941(6) -0.0186(4) -0.0186(4) -0.0186(4)
O1 0.075(3) 0.085(3) 0.082(3) 0.002(2) -0.002(2) -0.004(2)
O2 0.076(2) 0.087(3) 0.092(3) 0.024(3) 0.011(2) 0.004(2)
C1 0.066(3) 0.072(3) 0.066(3) 0.003(2) 0.001(2) 0.004(2)
C2 0.068(3) 0.078(3) 0.064(3) -0.005(3) 0.002(2) 0.002(3)
C3 0.073(3) 0.069(3) 0.073(3) 0.004(3) 0.010(3) 0.001(2)
O11S 0.147(17) 0.087(10) 0.017(6) 0.010(6) -0.026(8) -0.023(11)
N11S 0.17(3) 0.066(12) 0.113(17) 0.000(10) 0.021(17) 0.063(15)
C11S 0.076(14) 0.080(14) 0.11(2) -0.005(14) -0.032(15) 0.003(11)
C21S 0.28(6) 0.16(3) 0.029(9) 0.026(13) 0.008(17) 0.11(3)
C31S 0.13(2) 0.12(2) 0.12(2) -0.002(19) 0.03(2) 0.021(19)
O12S 0.167(14) 0.20(2) 0.116(10) -0.010(11) -0.015(10) 0.051(14)
N12S 0.32(4) 0.118(12) 0.107(11) 0.029(9) 0.041(16) 0.086(19)
C12S 0.19(2) 0.30(4) 0.098(14) 0.07(2) 0.038(16) 0.11(2)
C22S 0.26(4) 0.23(4) 0.20(3) 0.04(3) 0.08(3) 0.13(3)
C32S 0.61(11) 0.18(3) 0.36(7) 0.08(4) -0.29(8) -0.12(5)
O1N 0.100(15) 0.21(4) 0.053(9) -0.027(10) -0.015(8) 0.055(16)
O2N 0.16(3) 0.39(6) 0.23(3) -0.20(4) -0.05(3) -0.03(3)
O3N 0.24(5) 0.32(7) 0.49(9) -0.18(7) -0.06(6) 0.12(5)
N1N 0.13(3) 0.39(7) 0.13(2) 0.00(4) -0.05(2) 0.08(4)

loop_
_atom_type_symbol
_atom_type_description
_atom_type_scat_dispersion_real
_atom_type_scat_dispersion_imag
_atom_type_scat_source
C C 0.0033 0.0016 'International Tables Vol C Tables 4.2.6.8 and 6.1.1.4'
H H 0.0000 0.0000 'International Tables Vol C Tables 4.2.6.8 and 6.1.1.4'
N N 0.0061 0.0033 'International Tables Vol C Tables 4.2.6.8 and 6.1.1.4'
O O 0.0106 0.0060 'International Tables Vol C Tables 4.2.6.8 and 6.1.1.4'
Zn Zn 0.2839 1.4301 'International Tables Vol C Tables 4.2.6.8 and 6.1.1.4'

loop_
_geom_angle_atom_site_label_1
_geom_angle_atom_site_label_2
_geom_angle_atom_site_label_3
_geom_angle
_geom_angle_site_symmetry_1
_geom_angle_site_symmetry_3
O1 Zn1 O1 114.70(11) . 5
O1 Zn1 O1 114.70(11) . 9
O1 Zn1 O1 114.71(11) 5 9
O1 Zn1 O1N 107.8(8) . 9
O1 Zn1 O1N 95.5(9) 5 9
O1 Zn1 O1N 107.1(9) 9 9
O1 Zn1 O1N 95.5(9) . 5
O1 Zn1 O1N 107.1(9) 5 5
O1 Zn1 O1N 107.8(8) 9 5
O1N Zn1 O1N 13.9(15) 9 5
O1 Zn1 O1N 107.1(9) . .
O1 Zn1 O1N 107.8(8) 5 .
O1 Zn1 O1N 95.5(9) 9 .
O1N Zn1 O1N 13.9(15) 9 .
O1N Zn1 O1N 13.9(15) 5 .
O12S Zn2 O12S 72.9(13) 9 .
O12S Zn2 O12S 72.9(13) 9 5
O12S Zn2 O12S 72.9(13) . 5
O12S Zn2 O2 167.2(8) 9 .
O12S Zn2 O2 98.5(7) . .
O12S Zn2 O2 95.7(7) 5 .
O12S Zn2 O2 95.7(7) 9 5
O12S Zn2 O2 167.2(8) . 5
O12S Zn2 O2 98.5(7) 5 5
O2 Zn2 O2 91.7(2) . 5
O12S Zn2 O2 98.5(7) 9 9
O12S Zn2 O2 95.7(7) . 9
O12S Zn2 O2 167.2(8) 5 9
O2 Zn2 O2 91.7(2) . 9
O2 Zn2 O2 91.7(2) 5 9
O12S Zn2 O11S 18.1(9) 9 9
O12S Zn2 O11S 83.8(10) . 9
O12S Zn2 O11S 89.7(9) 5 9
O2 Zn2 O11S 174.5(5) . 9
O2 Zn2 O11S 86.7(6) 5 9
O2 Zn2 O11S 83.1(5) 9 9
O12S Zn2 O11S 83.8(10) 9 5
O12S Zn2 O11S 89.7(9) . 5
O12S Zn2 O11S 18.1(9) 5 5
O2 Zn2 O11S 86.7(6) . 5
O2 Zn2 O11S 83.1(5) 5 5
O2 Zn2 O11S 174.5(5) 9 5
O11S Zn2 O11S 98.3(6) 9 5
O12S Zn2 O11S 89.7(9) 9 .
O12S Zn2 O11S 18.1(9) . .
O12S Zn2 O11S 83.8(10) 5 .
O2 Zn2 O11S 83.1(5) . .
O2 Zn2 O11S 174.5(5) 5 .
O2 Zn2 O11S 86.7(6) 9 .
O11S Zn2 O11S 98.3(6) 9 .
O11S Zn2 O11S 98.3(6) 5 .
C3 O1 Zn1 119.3(4) . .
C3 O2 Zn2 133.4(4) . .
C2 C1 C2 119.7(6) . 7
C2 C1 C3 121.0(5) . .
C2 C1 C3 119.3(5) 7 .
C1 C2 C1 120.3(6) . 10_545
O2 C3 O1 124.6(6) . .
O2 C3 C1 119.0(6) . .
O1 C3 C1 116.4(5) . .
C11S O11S Zn2 116.3(17) . .
C31S N11S C11S 124.1(19) . .
C31S N11S C21S 117.4(19) . .
C11S N11S C21S 118.3(16) . .
O11S C11S N11S 123.9(19) . .
C12S O12S Zn2 151(3) . .
C12S N12S C32S 124(3) . .
C12S N12S C22S 115(2) . .
C32S N12S C22S 119(2) . .
O12S C12S N12S 163(4) . .
N1N O1N Zn1 121(2) . .
O1N N1N O2N 129(4) . .
O1N N1N O3N 113(3) . .
O2N N1N O3N 118(3) . .

loop_
_geom_bond_atom_site_label_1
_geom_bond_atom_site_label_2
_geom_bond_distance
_geom_bond_site_symmetry_2
Zn1 O1 1.951(5) .
Zn1 O1 1.951(5) 5
Zn1 O1 1.951(5) 9
Zn1 O1N 2.00(2) 9
Zn1 O1N 2.00(2) 5
Zn1 O1N 2.00(2) .
Zn2 O12S 1.887(15) 9
Zn2 O12S 1.887(15) .
Zn2 O12S 1.887(15) 5
Zn2 O2 2.073(5) .
Zn2 O2 2.073(5) 5
Zn2 O2 2.073(5) 9
Zn2 O11S 2.214(13) 9
Zn2 O11S 2.214(13) 5
Zn2 O11S 2.214(13) .
O1 C3 1.262(8) .
O2 C3 1.241(8) .
C1 C2 1.374(9) .
C1 C2 1.400(9) 7
C1 C3 1.504(8) .
C2 C1 1.400(9) 10_545
O11S C11S 1.093(18) .
N11S C31S 1.426(17) .
N11S C11S 1.429(17) .
N11S C21S 1.439(18) .
O12S C12S 1.022(16) .
N12S C12S 1.374(16) .
N12S C32S 1.421(18) .
N12S C22S 1.435(18) .
O1N N1N 1.19(2) .
O2N N1N 1.199(15) .
O3N N1N 1.32(4) .
